data_4080437
loop_
_publ_author_name
'Zhao, Helen C.'
'Mello, Barbara'
'Fu, Bi-Li'
'Chowdhury, Hara'
'Szalda, David J.'
'Tsai, Ming-Kang'
'Grills, David C.'
'Rochford, Jonathan'

_publ_section_title
;
 Investigation of Monomeric versus Dimericfac-Rhenium(I) Tricarbonyl
 Systems Containing the Noninnocent 8-Oxyquinolate Ligand
;
_journal_issue 6
_journal_name_full Organometallics
_journal_page_first 1832
_journal_paper_doi 10.1021/om301250v
_journal_volume 32
_journal_year 2013
_chemical_formula_sum 'C16 H13 N2 O4 Re'
_chemical_formula_weight 483.48
_chemical_name_systematic
; 
 ? 
;
_space_group_IT_number 14
_symmetry_cell_setting monoclinic
_symmetry_space_group_name_Hall '-P 2ybc'
_symmetry_space_group_name_H-M 'P 1 21/c 1'
_atom_sites_solution_hydrogens geom
_atom_sites_solution_primary direct
_atom_sites_solution_secondary difmap
_audit_creation_method SHELXL-97
_cell_angle_alpha 90.00
_cell_angle_beta 107.1150(10)
_cell_angle_gamma 90.00
_cell_formula_units_Z 4
_cell_length_a 12.9715(3)
_cell_length_b 11.7487(3)
_cell_length_c 11.2543(3)
_cell_measurement_reflns_used 9920
_cell_measurement_temperature 299(2)
_cell_measurement_theta_max 27.28
_cell_measurement_theta_min 2.57
_cell_volume 1639.18(7)
_computing_cell_refinement 'Bruker SAINT'
_computing_data_collection 'Bruker APEX2'
_computing_data_reduction 'Bruker SAINT'
_computing_molecular_graphics 'Bruker SHELXTL'
_computing_publication_material 'Bruker SHELXTL'
_computing_structure_refinement 'SHELXL-97 (Sheldrick, 1997)'
_computing_structure_solution 'SHELXS-97 (Sheldrick, 1990)'
_diffrn_ambient_temperature 299(2)
_diffrn_measured_fraction_theta_full 0.993
_diffrn_measured_fraction_theta_max 0.993
_diffrn_measurement_device_type 'Bruker APEX-II CCD'
_diffrn_measurement_method '\f and \w scans'
_diffrn_radiation_monochromator graphite
_diffrn_radiation_source 'fine-focus sealed tube'
_diffrn_radiation_type MoK\a
_diffrn_radiation_wavelength 0.71073
_diffrn_reflns_av_R_equivalents 0.0299
_diffrn_reflns_av_sigmaI/netI 0.0274
_diffrn_reflns_limit_h_max 17
_diffrn_reflns_limit_h_min -17
_diffrn_reflns_limit_k_max 16
_diffrn_reflns_limit_k_min -15
_diffrn_reflns_limit_l_max 14
_diffrn_reflns_limit_l_min -15
_diffrn_reflns_number 30819
_diffrn_reflns_theta_full 29.19
_diffrn_reflns_theta_max 29.19
_diffrn_reflns_theta_min 2.73
_diffrn_standards_number 0
_exptl_absorpt_coefficient_mu 7.433
_exptl_absorpt_correction_T_max 0.7458
_exptl_absorpt_correction_T_min 0.5167
_exptl_absorpt_correction_type multi-scan
_exptl_absorpt_process_details
; 
      SADABS Version 2007/2 (Sheldrick, Bruker AXS Inc.) 
;
_exptl_crystal_colour brown
_exptl_crystal_density_diffrn 1.959
_exptl_crystal_density_method 'not measured'
_exptl_crystal_description prism
_exptl_crystal_F_000 920
_exptl_crystal_size_max 0.33
_exptl_crystal_size_mid 0.16
_exptl_crystal_size_min 0.06
_refine_diff_density_max 0.609
_refine_diff_density_min -0.701
_refine_diff_density_rms 0.088
_refine_ls_extinction_method none
_refine_ls_goodness_of_fit_ref 1.016
_refine_ls_hydrogen_treatment noref
_refine_ls_matrix_type full
_refine_ls_number_parameters 211
_refine_ls_number_reflns 4405
_refine_ls_number_restraints 0
_refine_ls_restrained_S_all 1.016
_refine_ls_R_factor_all 0.0430
_refine_ls_R_factor_gt 0.0211
_refine_ls_shift/su_max 0.003
_refine_ls_shift/su_mean 0.000
_refine_ls_structure_factor_coef Fsqd
_refine_ls_weighting_details 'calc w=1/[\s^2^(Fo^2^)+(0.0162P)^2^+0.5487P] where P=(Fo^2^+2Fc^2^)/3'
_refine_ls_weighting_scheme calc
_refine_ls_wR_factor_gt 0.0354
_refine_ls_wR_factor_ref 0.0397
_reflns_number_gt 3303
_reflns_number_total 4405
_reflns_threshold_expression >2sigma(I)
_cod_data_source_file om301250v_si_002.cif
_cod_data_source_block jr72911
_cod_depositor_comments
;
The following automatic conversions were performed:

'_symmetry_cell_setting' value 'Monoclinic' changed to 'monoclinic'
according to /home/saulius/struct/CIF-dictionaries/cif_core.dic
dictionary named 'cif_core.dic' version 2.4.2 from 2011-04-26.

Automatic conversion script
Id: cif_fix_values 1891 2012-01-12 08:04:46Z andrius 
;
_cod_original_sg_symbol_H-M P2(1)/c
_cod_database_code 4080437

loop_
_symmetry_equiv_pos_as_xyz
'x, y, z'
'-x, y+1/2, -z+1/2'
'-x, -y, -z'
'x, -y-1/2, z-1/2'

loop_
_atom_site_label
_atom_site_type_symbol
_atom_site_fract_x
_atom_site_fract_y
_atom_site_fract_z
_atom_site_U_iso_or_equiv
_atom_site_adp_type
_atom_site_occupancy
_atom_site_symmetry_multiplicity
_atom_site_calc_flag
_atom_site_refinement_flags
Re1 Re 0.296246(8) 1.112762(9) -0.059935(10) 0.04023(4) Uani 1 1 d .
N11 N 0.19515(16) 1.02270(19) 0.03268(19) 0.0424(5) Uani 1 1 d .
C12 C 0.1389(2) 1.0660(3) 0.1024(3) 0.0567(7) Uani 1 1 d .
H12 H 0.1379 1.1445 0.1125 0.068 Uiso 1 1 calc R
C13 C 0.0807(3) 0.9973(3) 0.1617(3) 0.0671(9) Uani 1 1 d .
H13 H 0.0431 1.0300 0.2118 0.081 Uiso 1 1 calc R
C14 C 0.0796(2) 0.8831(3) 0.1457(3) 0.0636(9) Uani 1 1 d .
H14 H 0.0403 0.8377 0.1843 0.076 Uiso 1 1 calc R
C15 C 0.1369(2) 0.8322(3) 0.0716(2) 0.0481(7) Uani 1 1 d .
C16 C 0.19648(19) 0.9074(2) 0.0174(2) 0.0390(6) Uani 1 1 d .
C17 C 0.2625(2) 0.8661(2) -0.0531(2) 0.0399(6) Uani 1 1 d .
C18 C 0.2675(2) 0.7495(2) -0.0704(2) 0.0451(6) Uani 1 1 d .
C19 C 0.2052(2) 0.6779(2) -0.0197(3) 0.0563(8) Uani 1 1 d .
H19 H 0.2076 0.6002 -0.0344 0.068 Uiso 1 1 calc R
C110 C 0.1403(2) 0.7143(3) 0.0503(3) 0.0557(8) Uani 1 1 d .
O17 O 0.31757(14) 0.94013(15) -0.09988(17) 0.0444(4) Uani 1 1 d .
C181 C 0.3405(3) 0.7027(3) -0.1410(3) 0.0619(8) Uani 1 1 d .
H81A H 0.3223 0.7366 -0.2222 0.093 Uiso 1 1 calc R
H81B H 0.3316 0.6217 -0.1490 0.093 Uiso 1 1 calc R
H81C H 0.4142 0.7200 -0.0968 0.093 Uiso 1 1 calc R
C111 C 0.0787(3) 0.6304(3) 0.1050(4) 0.0835(12) Uani 1 1 d .
H11A H 0.0872 0.5552 0.0759 0.125 Uiso 1 1 calc R
H11B H 0.0036 0.6503 0.0798 0.125 Uiso 1 1 calc R
H11C H 0.1060 0.6323 0.1941 0.125 Uiso 1 1 calc R
C121 C 0.1833(2) 1.1398(2) -0.2087(3) 0.0475(7) Uani 1 1 d .
O121 O 0.11306(18) 1.1597(2) -0.2967(2) 0.0678(6) Uani 1 1 d .
C122 C 0.3976(2) 1.1738(2) -0.1370(3) 0.0545(7) Uani 1 1 d .
O122 O 0.4588(2) 1.2107(2) -0.1824(2) 0.0847(7) Uani 1 1 d .
C123 C 0.2740(2) 1.2639(3) -0.0118(3) 0.0565(7) Uani 1 1 d .
O123 O 0.2594(2) 1.3565(2) 0.0138(3) 0.0882(8) Uani 1 1 d .
N13 N 0.41948(19) 1.0763(2) 0.1108(2) 0.0488(6) Uani 1 1 d .
C132 C 0.4842(2) 1.0608(2) 0.2007(3) 0.0512(7) Uani 1 1 d .
C133 C 0.5684(3) 1.0436(3) 0.3172(3) 0.0718(10) Uani 1 1 d .
H33A H 0.6370 1.0377 0.3013 0.108 Uiso 1 1 calc R
H33B H 0.5544 0.9748 0.3558 0.108 Uiso 1 1 calc R
H33C H 0.5695 1.1069 0.3715 0.108 Uiso 1 1 calc R

loop_
_atom_site_aniso_label
_atom_site_aniso_U_11
_atom_site_aniso_U_22
_atom_site_aniso_U_33
_atom_site_aniso_U_23
_atom_site_aniso_U_13
_atom_site_aniso_U_12
Re1 0.04406(6) 0.03201(6) 0.04404(7) -0.00153(5) 0.01207(5) -0.00317(5)
N11 0.0398(11) 0.0486(14) 0.0379(12) -0.0004(10) 0.0100(10) 0.0029(9)
C12 0.0556(18) 0.0626(19) 0.0524(18) -0.0043(15) 0.0168(14) 0.0108(15)
C13 0.0569(19) 0.096(3) 0.055(2) 0.0065(19) 0.0273(16) 0.0100(18)
C14 0.0466(17) 0.087(3) 0.058(2) 0.0188(18) 0.0167(14) -0.0042(16)
C15 0.0369(14) 0.0604(19) 0.0420(15) 0.0126(14) 0.0041(12) -0.0050(13)
C16 0.0346(13) 0.0397(16) 0.0371(13) 0.0039(11) 0.0021(10) 0.0007(10)
C17 0.0386(13) 0.0366(16) 0.0400(15) 0.0007(11) 0.0046(11) -0.0011(10)
C18 0.0455(14) 0.0330(15) 0.0464(16) -0.0001(12) -0.0025(12) -0.0003(11)
C19 0.0600(18) 0.0353(17) 0.0574(19) 0.0064(14) -0.0079(15) -0.0084(13)
C110 0.0513(17) 0.0519(19) 0.0527(18) 0.0160(14) -0.0023(14) -0.0157(14)
O17 0.0490(10) 0.0356(10) 0.0532(11) -0.0016(9) 0.0223(9) -0.0011(8)
C181 0.067(2) 0.0447(18) 0.069(2) -0.0109(15) 0.0130(16) 0.0055(14)
C111 0.085(2) 0.080(3) 0.075(2) 0.0209(19) 0.009(2) -0.039(2)
C121 0.0568(17) 0.0386(16) 0.0513(18) 0.0029(13) 0.0221(15) -0.0039(12)
O121 0.0661(13) 0.0737(15) 0.0555(14) 0.0140(12) 0.0054(11) 0.0026(12)
C122 0.0605(18) 0.0390(17) 0.0630(19) 0.0024(14) 0.0166(15) -0.0084(13)
O122 0.0879(17) 0.0748(16) 0.1043(19) 0.0133(14) 0.0483(15) -0.0233(13)
C123 0.0624(19) 0.0452(19) 0.0602(19) -0.0040(15) 0.0154(15) -0.0032(14)
O123 0.114(2) 0.0433(14) 0.106(2) -0.0195(13) 0.0298(17) 0.0023(13)
N13 0.0451(13) 0.0464(14) 0.0516(15) -0.0044(11) 0.0090(12) -0.0029(10)
C132 0.0496(16) 0.0433(17) 0.060(2) -0.0063(14) 0.0157(16) 0.0015(13)
C133 0.066(2) 0.077(3) 0.060(2) -0.0022(18) -0.0006(16) 0.0140(17)

loop_
_atom_type_symbol
_atom_type_description
_atom_type_scat_dispersion_real
_atom_type_scat_dispersion_imag
_atom_type_scat_source
C C 0.0033 0.0016 'International Tables Vol C Tables 4.2.6.8 and 6.1.1.4'
H H 0.0000 0.0000 'International Tables Vol C Tables 4.2.6.8 and 6.1.1.4'
N N 0.0061 0.0033 'International Tables Vol C Tables 4.2.6.8 and 6.1.1.4'
O O 0.0106 0.0060 'International Tables Vol C Tables 4.2.6.8 and 6.1.1.4'
Re Re -1.0185 7.2310 'International Tables Vol C Tables 4.2.6.8 and 6.1.1.4'

loop_
_geom_angle_atom_site_label_1
_geom_angle_atom_site_label_2
_geom_angle_atom_site_label_3
_geom_angle
C121 Re1 C123 87.29(12)
C121 Re1 C122 89.59(12)
C123 Re1 C122 87.78(13)
C121 Re1 O17 95.06(9)
C123 Re1 O17 175.15(10)
C122 Re1 O17 96.47(10)
C121 Re1 N13 177.32(9)
C123 Re1 N13 93.81(11)
C122 Re1 N13 92.89(11)
O17 Re1 N13 83.66(8)
C121 Re1 N11 94.93(10)
C123 Re1 N11 98.89(11)
C122 Re1 N11 172.10(10)
O17 Re1 N11 76.71(7)
N13 Re1 N11 82.49(8)
C12 N11 C16 119.1(2)
C12 N11 Re1 127.9(2)
C16 N11 Re1 112.97(16)
N11 C12 C13 122.0(3)
N11 C12 H12 119.0
C13 C12 H12 119.0
C14 C13 C12 119.6(3)
C14 C13 H13 120.2
C12 C13 H13 120.2
C13 C14 C15 121.0(3)
C13 C14 H14 119.5
C15 C14 H14 119.5
C14 C15 C110 124.7(3)
C14 C15 C16 116.0(3)
C110 C15 C16 119.3(3)
N11 C16 C17 116.3(2)
N11 C16 C15 122.2(2)
C17 C16 C15 121.5(2)
O17 C17 C18 122.5(3)
O17 C17 C16 118.9(2)
C18 C17 C16 118.6(2)
C17 C18 C19 118.6(3)
C17 C18 C181 119.7(3)
C19 C18 C181 121.6(3)
C110 C19 C18 124.8(3)
C110 C19 H19 117.6
C18 C19 H19 117.6
C19 C110 C15 117.2(3)
C19 C110 C111 121.1(3)
C15 C110 C111 121.7(3)
C17 O17 Re1 115.13(17)
C18 C181 H81A 109.5
C18 C181 H81B 109.5
H81A C181 H81B 109.5
C18 C181 H81C 109.5
H81A C181 H81C 109.5
H81B C181 H81C 109.5
C110 C111 H11A 109.5
C110 C111 H11B 109.5
H11A C111 H11B 109.5
C110 C111 H11C 109.5
H11A C111 H11C 109.5
H11B C111 H11C 109.5
O121 C121 Re1 177.2(3)
O122 C122 Re1 179.5(3)
O123 C123 Re1 178.0(3)
C132 N13 Re1 177.8(2)
N13 C132 C133 178.7(3)
C132 C133 H33A 109.5
C132 C133 H33B 109.5
H33A C133 H33B 109.5
C132 C133 H33C 109.5
H33A C133 H33C 109.5
H33B C133 H33C 109.5

loop_
_geom_bond_atom_site_label_1
_geom_bond_atom_site_label_2
_geom_bond_distance
Re1 C121 1.899(3)
Re1 C123 1.903(3)
Re1 C122 1.914(3)
Re1 O17 2.1132(18)
Re1 N13 2.150(2)
Re1 N11 2.175(2)
N11 C12 1.321(3)
N11 C16 1.366(3)
C12 C13 1.401(4)
C12 H12 0.9300
C13 C14 1.353(5)
C13 H13 0.9300
C14 C15 1.404(4)
C14 H14 0.9300
C15 C110 1.409(4)
C15 C16 1.424(4)
C16 C17 1.414(4)
C17 O17 1.328(3)
C17 C18 1.388(4)
C18 C19 1.399(4)
C18 C181 1.508(4)
C19 C110 1.379(4)
C19 H19 0.9300
C110 C111 1.510(4)
C181 H81A 0.9600
C181 H81B 0.9600
C181 H81C 0.9600
C111 H11A 0.9600
C111 H11B 0.9600
C111 H11C 0.9600
C121 O121 1.156(3)
C122 O122 1.149(3)
C123 O123 1.155(3)
N13 C132 1.123(3)
C132 C133 1.452(4)
C133 H33A 0.9600
C133 H33B 0.9600
C133 H33C 0.9600
